data_4107514
loop_
_publ_author_name
'Emily A. Nytko'
'Joel S. Helton'
'Peter M\"uller'
'Daniel G. Nocera'

_publ_section_title
;
 A Structurally Perfect S=1/2 Metal-Organic Hybrid Kagom\'e
 Antiferromagnet
;
_journal_name_full 'Journal of the American Chemical Society'
_journal_page_first 2922
_journal_page_last 2923
_journal_paper_doi 10.1021/ja709991u
_journal_volume 130
_journal_year 2008
_chemical_formula_sum 'C8 H4 Cu O4.11'
_chemical_formula_weight 229.44
_chemical_name_systematic
;
 ?
;
_space_group_IT_number 176
_symmetry_cell_setting hexagonal
_symmetry_space_group_name_Hall '-P 6c'
_symmetry_space_group_name_H-M 'P 63/m'
_atom_sites_solution_hydrogens geom
_atom_sites_solution_primary direct
_atom_sites_solution_secondary difmap
_audit_creation_method SHELXL-97
_cell_angle_alpha 90.00
_cell_angle_beta 90.00
_cell_angle_gamma 120.00
_cell_formula_units_Z 6
_cell_length_a 9.1056(3)
_cell_length_b 9.1056(3)
_cell_length_c 15.9550(12)
_cell_measurement_reflns_used 4905
_cell_measurement_temperature 100(2)
_cell_measurement_theta_max 30.46
_cell_measurement_theta_min 2.55
_cell_volume 1145.63(10)
_computing_cell_refinement 'SAINT 5 (Bruker-AXS, 2003)'
_computing_data_collection 'SMART 5 (Bruker-AXS, 2003)'
_computing_data_reduction 'SAINT 5 (Bruker-AXS, 2003)'
_computing_molecular_graphics 'Bruker SHELXTL'
_computing_publication_material 'Bruker SHELXTL'
_computing_structure_refinement 'SHELXL-97 (Sheldrick, 1997)'
_computing_structure_solution 'SHELXS-97 (Sheldrick, 1990)'
_diffrn_ambient_temperature 100(2)
_diffrn_measured_fraction_theta_full 1.000
_diffrn_measured_fraction_theta_max 1.000
_diffrn_measurement_device_type 'Bruker Smart APEX CCD'
_diffrn_measurement_method 'omega and phi scans'
_diffrn_radiation_monochromator graphite
_diffrn_radiation_source 'fine-focus sealed tube'
_diffrn_radiation_type MoK\a
_diffrn_radiation_wavelength 0.71073
_diffrn_reflns_av_R_equivalents 0.0311
_diffrn_reflns_av_sigmaI/netI 0.0110
_diffrn_reflns_limit_h_max 12
_diffrn_reflns_limit_h_min -12
_diffrn_reflns_limit_k_max 12
_diffrn_reflns_limit_k_min -12
_diffrn_reflns_limit_l_max 22
_diffrn_reflns_limit_l_min -22
_diffrn_reflns_number 22913
_diffrn_reflns_theta_full 29.55
_diffrn_reflns_theta_max 29.55
_diffrn_reflns_theta_min 2.55
_exptl_absorpt_coefficient_mu 2.832
_exptl_absorpt_correction_T_max 0.7649
_exptl_absorpt_correction_T_min 0.6760
_exptl_absorpt_correction_type multi-scan
_exptl_absorpt_process_details sadabs
_exptl_crystal_colour blue
_exptl_crystal_density_diffrn 1.995
_exptl_crystal_description plate
_exptl_crystal_F_000 683
_exptl_crystal_size_max 0.15
_exptl_crystal_size_mid 0.10
_exptl_crystal_size_min 0.10
_refine_diff_density_max 0.578
_refine_diff_density_min -1.128
_refine_diff_density_rms 0.084
_refine_ls_extinction_method none
_refine_ls_goodness_of_fit_ref 1.101
_refine_ls_hydrogen_treatment constr
_refine_ls_matrix_type full
_refine_ls_number_parameters 66
_refine_ls_number_reflns 1118
_refine_ls_number_restraints 0
_refine_ls_restrained_S_all 1.101
_refine_ls_R_factor_all 0.0235
_refine_ls_R_factor_gt 0.0217
_refine_ls_shift/su_max 0.000
_refine_ls_shift/su_mean 0.000
_refine_ls_structure_factor_coef Fsqd
_refine_ls_weighting_details 'calc w=1/[\s^2^(Fo^2^)+(0.0388P)^2^+0.4063P] where P=(Fo^2^+2Fc^2^)/3'
_refine_ls_weighting_scheme calc
_refine_ls_wR_factor_gt 0.0621
_refine_ls_wR_factor_ref 0.0637
_reflns_number_gt 1042
_reflns_number_total 1118
_reflns_threshold_expression >2sigma(I)
_cod_data_source_file ja709991u-file003.cif
_cod_data_source_block 05251
_cod_database_code 4107514

loop_
_symmetry_equiv_pos_as_xyz
'x, y, z'
'-y, x-y, z'
'-x+y, -x, z'
'-x, -y, z+1/2'
'y, -x+y, z+1/2'
'x-y, x, z+1/2'
'-x, -y, -z'
'y, -x+y, -z'
'x-y, x, -z'
'x, y, -z-1/2'
'-y, x-y, -z-1/2'
'-x+y, -x, -z-1/2'

loop_
_atom_site_label
_atom_site_type_symbol
_atom_site_fract_x
_atom_site_fract_y
_atom_site_fract_z
_atom_site_U_iso_or_equiv
_atom_site_adp_type
_atom_site_occupancy
_atom_site_symmetry_multiplicity
_atom_site_calc_flag
_atom_site_refinement_flags
Cu1 Cu 0.5000 0.5000 0.0000 0.00820(10) Uani 1 2 d S
O1 O 0.63608(10) 0.57899(10) 0.10016(5) 0.01126(18) Uani 1 1 d .
O2 O 0.42587(11) 0.26457(10) 0.02613(5) 0.01294(19) Uani 1 1 d .
C1 C 0.78264(14) 0.59610(13) 0.09502(7) 0.0098(2) Uani 1 1 d .
C2 C 0.88376(14) 0.64352(14) 0.17413(7) 0.0098(2) Uani 1 1 d .
C3 C 1.06117(14) 0.72496(14) 0.17406(7) 0.0117(2) Uani 1 1 d .
H3 H 1.1216 0.7523 0.1226 0.014 Uiso 1 1 calc R
C4 C 1.1484(2) 0.7656(2) 0.2500 0.0124(3) Uani 1 2 d S
H4 H 1.2687 0.8216 0.2500 0.015 Uiso 1 2 calc SR
C5 C 0.7963(2) 0.6049(2) 0.2500 0.0099(3) Uani 1 2 d S
H5 H 0.6761 0.5519 0.2500 0.012 Uiso 1 2 calc SR
O3 O 0.0000 0.0000 0.0000 0.061(4) Uani 0.33 6 d SP

loop_
_atom_site_aniso_label
_atom_site_aniso_U_11
_atom_site_aniso_U_22
_atom_site_aniso_U_33
_atom_site_aniso_U_23
_atom_site_aniso_U_13
_atom_site_aniso_U_12
Cu1 0.00977(13) 0.00955(13) 0.00593(16) 0.00022(6) -0.00080(6) 0.00533(9)
O1 0.0115(4) 0.0143(4) 0.0090(4) -0.0001(3) -0.0008(3) 0.0072(3)
O2 0.0187(4) 0.0122(4) 0.0081(4) 0.0004(3) -0.0006(3) 0.0079(3)
C1 0.0112(5) 0.0090(5) 0.0085(5) 0.0010(4) 0.0000(4) 0.0045(4)
C2 0.0115(5) 0.0105(5) 0.0079(5) -0.0004(4) -0.0012(4) 0.0058(4)
C3 0.0107(5) 0.0118(5) 0.0113(5) 0.0004(4) 0.0016(4) 0.0047(4)
C4 0.0086(7) 0.0125(7) 0.0134(7) 0.000 0.000 0.0032(6)
C5 0.0095(7) 0.0100(7) 0.0103(7) 0.000 0.000 0.0050(6)
O3 0.054(6) 0.054(6) 0.075(12) 0.000 0.000 0.027(3)

loop_
_atom_type_symbol
_atom_type_description
_atom_type_scat_dispersion_real
_atom_type_scat_dispersion_imag
_atom_type_scat_source
C C 0.0033 0.0016 'International Tables Vol C Tables 4.2.6.8 and 6.1.1.4'
H H 0.0000 0.0000 'International Tables Vol C Tables 4.2.6.8 and 6.1.1.4'
O O 0.0106 0.0060 'International Tables Vol C Tables 4.2.6.8 and 6.1.1.4'
Cu Cu 0.3201 1.2651 'International Tables Vol C Tables 4.2.6.8 and 6.1.1.4'

loop_
_geom_angle_atom_site_label_1
_geom_angle_atom_site_label_2
_geom_angle_atom_site_label_3
_geom_angle
_geom_angle_site_symmetry_1
_geom_angle_site_symmetry_3
O1 Cu1 O1 180.00(3) 7_665 .
O1 Cu1 O2 87.84(3) 7_665 .
O1 Cu1 O2 92.16(3) . .
O1 Cu1 O2 92.16(3) 7_665 7_665
O1 Cu1 O2 87.84(3) . 7_665
O2 Cu1 O2 180.00(5) . 7_665
C1 O1 Cu1 115.69(7) . .
C1 O2 Cu1 132.36(8) 2_655 .
O1 C1 O2 121.25(10) . 3_665
O1 C1 C2 116.12(10) . .
O2 C1 C2 122.63(10) 3_665 .
C5 C2 C3 119.78(11) . .
C5 C2 C1 117.97(10) . .
C3 C2 C1 122.25(10) . .
C4 C3 C2 119.55(11) . .
C3 C4 C3 120.81(15) . 10_556
C2 C5 C2 120.53(14) 10_556 .

loop_
_geom_bond_atom_site_label_1
_geom_bond_atom_site_label_2
_geom_bond_distance
_geom_bond_site_symmetry_2
Cu1 O1 1.9275(8) 7_665
Cu1 O1 1.9275(8) .
Cu1 O2 1.9437(8) .
Cu1 O2 1.9437(8) 7_665
O1 C1 1.2665(14) .
O2 C1 1.2692(14) 2_655
C1 O2 1.2692(14) 3_665
C1 C2 1.4932(15) .
C2 C5 1.3940(13) .
C2 C3 1.4006(16) .
C3 C4 1.3934(14) .
C4 C3 1.3934(14) 10_556
C5 C2 1.3940(13) 10_556
